data_8101481
loop_
_publ_author_name
'Getzschmann, J\"urgen'
'Rademacher, Otto'
'Doert, Thomas'
'B\"ottcher, Peter'

_publ_section_title
;
Crystal structure of 6,8,14,16-tetraamino-2,3,4,10,11,12-hexathiatricyclo
[11.3.1.15,9]octadeca-5,7,9(18),13(17),14,16-hexaen--dimethylformamide 
(1/2), [C6H2(NH2)2(S3)]2 &#x00B7; 2DMF
;
_journal_issue 2
_journal_name_full 'Zeitschrift f\"ur Kristallographie - New Crystal Structures'
_journal_page_first 255
_journal_page_last 256
_journal_volume 214
_journal_year 1999
_chemical_formula_moiety '[C6H2(NH2)2(S3)]2 * 2 DMF'
_chemical_formula_structural '[C6 H2(N H2)2 (S3)]2 * 2 D M F'
_chemical_formula_sum 'C18 H26 N6 O2 S6'
_chemical_formula_weight 550.81
_chemical_name_common
;
5,7,14,16-Tetraamino-1,2,3,10,11,12-hexathia[3,3]metacyclophan * 2 DMF
;
_space_group_IT_number 19
_symmetry_cell_setting orthorhombic
_symmetry_space_group_name_Hall 'P 2ac 2ab'
_symmetry_space_group_name_H-M 'P 21 21 21'
_cell_angle_alpha 90.00(2)
_cell_angle_beta 90.00(2)
_cell_angle_gamma 90.00(2)
_cell_formula_units_Z 4
_cell_length_a 10.308(3)
_cell_length_b 14.317(4)
_cell_length_c 17.623(4)
_cell_measurement_temperature 293(2)
_cell_volume 2600.7(12)
_diffrn_ambient_temperature 293(2)
_exptl_crystal_density_diffrn 1.407
_refine_ls_R_factor_obs 0.0432
_refine_ls_wR_factor_obs 0.1179
_cod_database_code 8101481

loop_
_symmetry_equiv_pos_as_xyz
'x, y, z'
'-x+1/2, -y, z+1/2'
'-x, y+1/2, -z+1/2'
'x+1/2, -y+1/2, -z'

loop_
_atom_site_aniso_label
_atom_site_aniso_U_11
_atom_site_aniso_U_22
_atom_site_aniso_U_33
_atom_site_aniso_U_23
_atom_site_aniso_U_13
_atom_site_aniso_U_12
S1 0.0602(7) 0.0675(7) 0.0281(6) 0.0029(6) 0.0026(5) -0.0056(6)
S2 0.0775(8) 0.0549(7) 0.0429(6) 0.0115(6) 0.0010(6) 0.0010(6)
S3 0.0606(7) 0.0911(9) 0.0319(6) 0.0049(7) -0.0043(5) 0.0044(7)
S4 0.0843(9) 0.0484(7) 0.0564(8) -0.0015(6) 0.0029(7) -0.0131(6)
S5 0.0932(9) 0.0507(6) 0.0328(5) 0.0066(5) 0.0055(6) 0.0007(6)
S6 0.0871(9) 0.0434(6) 0.0473(7) 0.0020(6) 0.0012(6) 0.0135(6)
C11 0.049(3) 0.052(3) 0.047(3) -0.007(2) 0.001(2) -0.006(2)
C12 0.056(3) 0.062(3) 0.043(3) -0.012(2) -0.010(2) 0.000(2)
C13 0.056(3) 0.058(3) 0.038(2) -0.004(2) -0.008(2) 0.016(2)
C14 0.053(3) 0.051(3) 0.037(2) 0.000(2) 0.001(2) 0.010(2)
C15 0.045(2) 0.048(3) 0.036(2) -0.008(2) 0.0027(19) -0.001(2)
C16 0.044(2) 0.059(3) 0.031(2) -0.004(2) -0.0004(19) 0.001(2)
N11 0.091(3) 0.079(3) 0.056(2) 0.006(2) -0.014(2) -0.036(3)
N12 0.094(3) 0.064(3) 0.041(2) 0.001(2) -0.017(2) 0.005(2)
C21 0.048(2) 0.053(3) 0.040(2) -0.003(2) -0.008(2) 0.000(2)
C22 0.049(2) 0.060(3) 0.039(2) -0.007(2) -0.001(2) -0.001(2)
C23 0.050(3) 0.058(3) 0.035(2) 0.009(2) 0.000(2) -0.009(2)
C24 0.052(3) 0.053(3) 0.038(2) -0.007(2) -0.001(2) -0.005(2)
C25 0.049(2) 0.058(3) 0.039(3) -0.008(2) 0.000(2) -0.003(2)
C26 0.049(3) 0.063(3) 0.035(2) 0.003(2) -0.0031(19) -0.001(2)
N21 0.080(3) 0.072(3) 0.059(3) 0.007(2) 0.007(2) 0.017(2)
N22 0.087(3) 0.073(3) 0.043(2) -0.002(2) -0.019(2) -0.003(2)
O31 0.096(3) 0.154(4) 0.072(3) 0.050(3) 0.014(2) 0.035(3)
N31 0.057(2) 0.077(3) 0.054(2) -0.002(2) 0.003(2) 0.002(2)
C31 0.059(3) 0.094(4) 0.085(4) 0.015(4) 0.016(3) 0.015(3)
C32 0.062(3) 0.094(4) 0.056(3) 0.001(3) -0.008(3) 0.008(3)
C33 0.199(9) 0.109(6) 0.092(5) -0.014(5) -0.004(6) -0.054(6)
O41 0.080(3) 0.076(2) 0.102(3) 0.042(2) -0.016(2) 0.001(2)
N41 0.055(2) 0.057(2) 0.056(2) 0.008(2) 0.0037(19) 0.0024(19)
C41 0.067(3) 0.060(3) 0.073(3) -0.001(3) -0.007(3) -0.001(3)
C42 0.088(4) 0.076(3) 0.064(3) 0.021(3) 0.007(3) -0.002(3)
C43 0.063(3) 0.104(5) 0.095(4) 0.025(4) -0.004(3) 0.007(3)

loop_
_atom_site_label
_atom_site_type_symbol
_atom_site_fract_x
_atom_site_fract_y
_atom_site_fract_z
_atom_site_U_iso_or_equiv
_atom_site_thermal_displace_type
_atom_site_occupancy
_atom_site_calc_flag
_atom_site_refinement_flags
_atom_site_disorder_assembly
_atom_site_disorder_group
S1 S 0.06597(11) 0.47421(9) 0.83402(6) 0.0519(3) Uani 1 d . . .
S2 S 0.21743(13) 0.38040(8) 0.82794(6) 0.0584(3) Uani 1 d . . .
S3 S 0.38803(12) 0.45597(10) 0.83224(6) 0.0612(4) Uani 1 d . . .
S4 S 0.39224(14) 0.71753(8) 0.60920(7) 0.0630(4) Uani 1 d . . .
S5 S 0.23313(14) 0.70743(8) 0.53828(6) 0.0589(4) Uani 1 d . . .
S6 S 0.07031(13) 0.72638(8) 0.60447(7) 0.0593(4) Uani 1 d . . .
C11 C -0.0526(4) 0.4420(3) 0.6962(3) 0.0491(11) Uani 1 d . . .
C12 C -0.0888(4) 0.4703(4) 0.6236(3) 0.0534(12) Uani 1 d . . .
H12 H -0.142(3) 0.429(2) 0.5934(16) 0.064 Uiso 1 calc R . .
C13 C -0.0506(4) 0.5559(3) 0.5934(3) 0.0505(11) Uani 1 d . . .
C14 C 0.0260(4) 0.6154(3) 0.6374(2) 0.0471(11) Uani 1 d . . .
C15 C 0.0624(4) 0.5874(3) 0.7097(2) 0.0429(11) Uani 1 d . . .
H15 H 0.114(3) 0.628(2) 0.7397(15) 0.052 Uiso 1 calc R . .
C16 C 0.0259(4) 0.5025(3) 0.7392(2) 0.0448(11) Uani 1 d . . .
N11 N -0.0908(5) 0.3569(3) 0.7225(2) 0.0754(13) Uani 1 d . . .
H11A H -0.1370 0.3208 0.6944 0.090 Uiso 1 calc R . .
H11B H -0.0686 0.3392 0.7673 0.090 Uiso 1 calc R . .
N12 N -0.0851(4) 0.5788(3) 0.5201(2) 0.0662(11) Uani 1 d . . .
H12A H -0.1299 0.5403 0.4933 0.079 Uiso 1 calc R . .
H12B H -0.0618 0.6315 0.5012 0.079 Uiso 1 calc R . .
C21 C 0.4998(4) 0.4253(3) 0.6913(2) 0.0470(11) Uani 1 d . . .
C22 C 0.5362(4) 0.4546(3) 0.6190(2) 0.0491(11) Uani 1 d . . .
H22 H 0.593(2) 0.407(2) 0.5824(15) 0.059 Uiso 1 calc R . .
C23 C -0.0026(4) 0.4576(3) 1.0921(2) 0.0476(11) Uani 1 d . . .
C24 C 0.4291(4) 0.6026(3) 0.6386(2) 0.0480(11) Uani 1 d . . .
C25 C 0.3946(4) 0.5737(3) 0.7102(2) 0.0488(11) Uani 1 d . . .
H25 H 0.342(2) 0.619(2) 0.7453(15) 0.059 Uiso 1 calc R . .
C26 C 0.4271(4) 0.4856(3) 0.7378(2) 0.0490(11) Uani 1 d . . .
N21 N 0.5332(4) 0.3386(3) 0.7157(2) 0.0705(12) Uani 1 d . . .
H21A H 0.5768 0.3020 0.6866 0.085 Uiso 1 calc R . .
H21B H 0.5109 0.3203 0.7603 0.085 Uiso 1 calc R . .
N22 N -0.0369(4) 0.4329(3) 1.0202(2) 0.0678(12) Uani 1 d . . .
H22A H -0.0788 0.4715 0.9920 0.081 Uiso 1 calc R . .
H22B H -0.0165 0.3786 1.0029 0.081 Uiso 1 calc R . .
O31 O -0.2315(4) 0.5474(4) 0.9375(2) 0.1072(16) Uani 1 d . . .
N31 N -0.2456(4) 0.6309(3) 0.8296(2) 0.0625(10) Uani 1 d . . .
C31 C -0.2566(5) 0.5538(5) 0.8680(4) 0.0793(17) Uani 1 d . . .
H31 H -0.2842(19) 0.501(4) 0.8428(17) 0.095 Uiso 1 calc R . .
C32 C -0.2766(5) 0.6362(4) 0.7502(3) 0.0707(14) Uani 1 d . . .
H32A H -0.2618 0.6986 0.7323 0.106 Uiso 1 calc R . .
H32B H -0.3661 0.6200 0.7428 0.106 Uiso 1 calc R . .
H32C H -0.2228 0.5934 0.7225 0.106 Uiso 1 calc R . .
C33 C -0.2053(9) 0.7176(5) 0.8644(4) 0.133(3) Uani 1 d . . .
H33A H -0.2026 0.7659 0.8266 0.200 Uiso 1 calc R . .
H33B H -0.1206 0.7100 0.8862 0.200 Uiso 1 calc R . .
H33C H -0.2659 0.7346 0.9034 0.200 Uiso 1 calc R . .
O41 O 0.2595(4) 0.7416(3) 0.8718(2) 0.0858(11) Uani 1 d . . .
N41 N 0.3149(4) 0.6418(3) 0.9663(2) 0.0560(10) Uani 1 d . . .
C41 C 0.2313(6) 0.6826(4) 0.9207(3) 0.0667(13) Uani 1 d . . .
H41 H 0.127(5) 0.6627(10) 0.9265(4) 0.080 Uiso 1 calc R . .
C42 C 0.2775(6) 0.5662(4) 1.0150(3) 0.0762(15) Uani 1 d . . .
H42A H 0.3512 0.5459 1.0439 0.114 Uiso 1 calc R . .
H42B H 0.2458 0.5153 0.9848 0.114 Uiso 1 calc R . .
H42C H 0.2105 0.5869 1.0488 0.114 Uiso 1 calc R . .
C43 C 0.4504(5) 0.6654(5) 0.9600(4) 0.0873(18) Uani 1 d . . .
H43A H 0.4992 0.6305 0.9967 0.131 Uiso 1 calc R . .
H43B H 0.4616 0.7310 0.9691 0.131 Uiso 1 calc R . .
H43C H 0.4807 0.6504 0.9099 0.131 Uiso 1 calc R . .

loop_
_geom_bond_atom_site_label_1
_geom_bond_atom_site_label_2
_geom_bond_distance
_geom_bond_site_symmetry_2
_geom_bond_publ_flag
S1 C16 1.769(4) . ?
S1 S2 2.0622(18) . ?
S2 S3 2.0662(19) . ?
S3 C26 1.764(4) . ?
S4 C24 1.766(5) . ?
S4 S5 2.067(2) . ?
S5 S6 2.0618(19) . ?
S6 C14 1.753(5) . ?
C11 N11 1.363(6) . ?
C11 C12 1.393(7) . ?
C11 C16 1.406(6) . ?
C12 C13 1.393(7) . ?
C13 N12 1.379(6) . ?
C13 C14 1.397(6) . ?
C14 C15 1.387(6) . ?
C15 C16 1.374(6) . ?
C21 N21 1.358(6) . ?
C21 C22 1.394(6) . ?
C21 C26 1.407(6) . ?
C22 C23 1.387(7) 2_564 ?
C23 N22 1.362(6) . ?
C23 C22 1.387(7) 2_565 ?
C23 C24 1.411(6) 2_565 ?
C24 C25 1.376(6) . ?
C24 C23 1.411(6) 2_564 ?
C25 C26 1.391(6) . ?
O31 C31 1.256(7) . ?
N31 C31 1.299(7) . ?
N31 C32 1.437(6) . ?
N31 C33 1.446(8) . ?
O41 C41 1.241(6) . ?
N41 C41 1.314(6) . ?
N41 C43 1.442(7) . ?
N41 C42 1.434(6) . ?
